data_4021657
loop_
_publ_author_name
'Pelayo Camps'
'Luis R. Domingo'
'Xavier Formosa'
'Carles Galdeano'
'Diana Gonz\'alez'
'Diego Mu\~noz-Torrero'
'S\'ilvia Segal\'es'
'Merc\`e Font-Bardia'
'Xavier Solans'

_publ_section_title
;
 Highly Diastereoselective One-Pot Synthesis of
 Spiro{cyclopenta[a]indene-2,2'-indene}diones from 1-Indanones
 and Aromatic Aldehydes
;
_journal_name_full 'Journal of Organic Chemistry'
_journal_page_first 3464
_journal_page_last 3471
_journal_paper_doi 10.1021/jo0600095
_journal_volume 71
_journal_year 2006
_chemical_formula_moiety 'C30 H22 N2 O2'
_chemical_formula_sum 'C30 H22 N2 O2'
_chemical_formula_weight 442.50
_chemical_melting_point 220.5(5)
_chemical_name_systematic
;
(1RS,2RS,3RS,3aSR,8aSR)-1,3-di(2-pyridyl)3a,8a-
dihydrospiro{cyclopenta[a]indene-2,2(1H,3H)-indene}-1,8(3H)-dione
;
_space_group_IT_number 14
_symmetry_cell_setting monoclinic
_symmetry_space_group_name_Hall '-P 2ybc'
_symmetry_space_group_name_H-M 'P 1 21/c 1'
_atom_sites_solution_hydrogens geom
_atom_sites_solution_primary direct
_atom_sites_solution_secondary difmap
_audit_creation_method SHELXL-97
_cell_angle_alpha 90.00
_cell_angle_beta 105.33(6)
_cell_angle_gamma 90.00
_cell_formula_units_Z 4
_cell_length_a 12.426(9)
_cell_length_b 17.622(5)
_cell_length_c 10.968(9)
_cell_measurement_reflns_used 25
_cell_measurement_temperature 293(2)
_cell_measurement_theta_max 21
_cell_measurement_theta_min 9
_cell_volume 2316(3)
_computing_structure_refinement 'SHELXL-97 (Sheldrick, 1997)'
_diffrn_ambient_temperature 293(2)
_diffrn_measured_fraction_theta_full 1.000
_diffrn_measured_fraction_theta_max 1.000
_diffrn_measurement_device_type 'ENRAF-NONIUS CAD4'
_diffrn_measurement_method '\w-2\Q scan'
_diffrn_radiation_monochromator graphite
_diffrn_radiation_source 'fine-focus sealed tube'
_diffrn_radiation_type MoK\a
_diffrn_radiation_wavelength 0.71073
_diffrn_reflns_av_R_equivalents 0.0321
_diffrn_reflns_av_sigmaI/netI 0.8283
_diffrn_reflns_limit_h_max 16
_diffrn_reflns_limit_h_min -17
_diffrn_reflns_limit_k_max 24
_diffrn_reflns_limit_k_min 0
_diffrn_reflns_limit_l_max 15
_diffrn_reflns_limit_l_min 0
_diffrn_reflns_number 7201
_diffrn_reflns_theta_full 29.97
_diffrn_reflns_theta_max 29.97
_diffrn_reflns_theta_min 2.06
_diffrn_standards_decay_% 0
_diffrn_standards_interval_time 120
_diffrn_standards_number 3
_exptl_absorpt_coefficient_mu 0.080
_exptl_absorpt_correction_type none
_exptl_crystal_colour colourless
_exptl_crystal_density_diffrn 1.269
_exptl_crystal_density_method 'not measured'
_exptl_crystal_description prism
_exptl_crystal_F_000 928
_exptl_crystal_size_max 0.2
_exptl_crystal_size_mid 0.1
_exptl_crystal_size_min 0.1
_refine_diff_density_max 0.180
_refine_diff_density_min -0.202
_refine_diff_density_rms 0.043
_refine_ls_extinction_method none
_refine_ls_goodness_of_fit_ref 0.662
_refine_ls_hydrogen_treatment mixed
_refine_ls_matrix_type full
_refine_ls_number_parameters 307
_refine_ls_number_reflns 6729
_refine_ls_number_restraints 0
_refine_ls_restrained_S_all 0.662
_refine_ls_R_factor_all 0.5684
_refine_ls_R_factor_gt 0.0323
_refine_ls_shift/su_max 0.000
_refine_ls_shift/su_mean 0.000
_refine_ls_structure_factor_coef Fsqd
_refine_ls_weighting_details 'calc w=1/[\s^2^(Fo^2^)+(0.0000P)^2^+0.0000P] where P=(Fo^2^+2Fc^2^)/3'
_refine_ls_weighting_scheme calc
_refine_ls_wR_factor_gt 0.0331
_refine_ls_wR_factor_ref 0.1200
_reflns_number_gt 5731
_reflns_number_total 6729
_reflns_threshold_expression >2sigma(I)
_cod_data_source_file jo0600095si20060104_111826.cif
_cod_depositor_comments
;
The following automatic conversions were performed:

'_chemical_melting_point' value '220-221' was changed to '220.5(5)' -
the average value was taken and precision was estimated.

Automatic conversion script
Id: cif_fix_values 1646 2011-03-28 12:23:43Z adriana 
;
_cod_original_sg_symbol_H-M 'P 21/c'
_cod_database_code 4021657

loop_
_symmetry_equiv_pos_as_xyz
'x, y, z'
'-x, y+1/2, -z+1/2'
'-x, -y, -z'
'x, -y-1/2, z-1/2'

loop_
_atom_site_label
_atom_site_type_symbol
_atom_site_fract_x
_atom_site_fract_y
_atom_site_fract_z
_atom_site_U_iso_or_equiv
_atom_site_adp_type
_atom_site_occupancy
_atom_site_symmetry_multiplicity
_atom_site_calc_flag
_atom_site_refinement_flags
O1 O 0.3156(4) -0.5056(3) -0.5867(4) 0.0823(19) Uani 1 1 d .
O2 O 0.0675(4) -0.7542(2) -0.7176(4) 0.0611(17) Uani 1 1 d .
C1 C 0.5688(7) -0.5604(5) -0.7897(8) 0.085(3) Uani 1 1 d .
H1 H 0.6460 -0.5596 -0.7581 0.102 Uiso 1 1 calc R
C2 C 0.5019(7) -0.5367(4) -0.7144(7) 0.064(3) Uani 1 1 d .
H2 H 0.5329 -0.5179 -0.6335 0.076 Uiso 1 1 calc R
C3 C 0.3872(7) -0.5419(4) -0.7633(8) 0.052(2) Uani 1 1 d .
C4 C 0.3385(7) -0.5677(4) -0.8831(8) 0.047(2) Uani 1 1 d .
C5 C 0.4045(8) -0.5896(4) -0.9595(7) 0.076(3) Uani 1 1 d .
H5 H 0.3721 -0.6067 -1.0412 0.091 Uiso 1 1 calc R
C6 C 0.5206(7) -0.5859(5) -0.9141(8) 0.088(3) Uani 1 1 d .
H6 H 0.5659 -0.6002 -0.9655 0.105 Uiso 1 1 calc R
C7 C 0.3007(7) -0.5254(4) -0.6965(7) 0.054(2) Uani 1 1 d .
C8 C 0.1890(6) -0.5357(4) -0.7902(7) 0.047(2) Uani 1 1 d .
H8 H 0.1551 -0.4858 -0.8136 0.056 Uiso 1 1 calc R
C9 C 0.2139(6) -0.5728(3) -0.9083(6) 0.047(2) Uani 1 1 d .
H9 H 0.1780 -0.5436 -0.9842 0.056 Uiso 1 1 calc R
C10 C 0.1607(6) -0.6550(3) -0.9168(6) 0.045(2) Uani 1 1 d .
H10 H 0.1305 -0.6679 -1.0063 0.054 Uiso 1 1 calc R
C11 C 0.0607(6) -0.6440(4) -0.8566(6) 0.0352(19) Uani 1 1 d .
C12 C 0.1059(6) -0.5865(3) -0.7475(6) 0.042(2) Uani 1 1 d .
H12 H 0.1487 -0.6158 -0.6748 0.050 Uiso 1 1 calc R
C13 C 0.2459(5) -0.7146(4) -0.8567(7) 0.0368(19) Uani 1 1 d .
N14 N 0.3064(5) -0.7048(3) -0.7351(5) 0.0528(19) Uani 1 1 d .
C15 C 0.3873(6) -0.7557(4) -0.6895(6) 0.052(2) Uani 1 1 d .
H15 H 0.4275 -0.7512 -0.6053 0.063 Uiso 1 1 calc R
C16 C 0.4150(6) -0.8145(4) -0.7591(7) 0.054(2) Uani 1 1 d .
H16 H 0.4734 -0.8472 -0.7228 0.065 Uiso 1 1 calc R
C17 C 0.3554(6) -0.8237(4) -0.8815(7) 0.060(3) Uani 1 1 d .
H17 H 0.3717 -0.8630 -0.9303 0.073 Uiso 1 1 calc R
C18 C 0.2689(5) -0.7726(4) -0.9320(6) 0.045(2) Uani 1 1 d .
H18 H 0.2270 -0.7774 -1.0155 0.054 Uiso 1 1 calc R
C19 C 0.0140(6) -0.5457(4) -0.7055(7) 0.045(2) Uani 1 1 d .
N20 N -0.0131(5) -0.4765(4) -0.7504(5) 0.0540(19) Uani 1 1 d .
C21 C -0.0951(7) -0.4408(4) -0.7163(7) 0.071(3) Uani 1 1 d .
H21 H -0.1134 -0.3918 -0.7463 0.085 Uiso 1 1 calc R
C22 C -0.1537(6) -0.4719(5) -0.6402(7) 0.058(3) Uani 1 1 d .
H22 H -0.2112 -0.4451 -0.6200 0.070 Uiso 1 1 calc R
C23 C -0.1261(7) -0.5448(5) -0.5929(6) 0.065(3) Uani 1 1 d .
H23 H -0.1646 -0.5677 -0.5407 0.078 Uiso 1 1 calc R
C24 C -0.0397(6) -0.5823(4) -0.6257(7) 0.054(2) Uani 1 1 d .
H24 H -0.0182 -0.6307 -0.5952 0.065 Uiso 1 1 calc R
C25 C 0.0202(6) -0.7183(4) -0.8094(7) 0.046(2) Uani 1 1 d .
C26 C -0.0419(5) -0.6142(3) -0.9625(5) 0.045(2) Uani 1 1 d .
H26A H -0.0717 -0.5680 -0.9358 0.054 Uiso 1 1 calc R
H26B H -0.0211 -0.6042 -1.0402 0.054 Uiso 1 1 calc R
C27 C -0.1245(6) -0.6772(4) -0.9796(7) 0.047(2) Uani 1 1 d .
C28 C -0.0912(6) -0.7350(4) -0.8952(7) 0.044(2) Uani 1 1 d .
C29 C -0.1581(6) -0.7970(4) -0.8906(6) 0.058(2) Uani 1 1 d .
H29 H -0.1350 -0.8342 -0.8292 0.070 Uiso 1 1 calc R
C30 C -0.2613(7) -0.8025(4) -0.9804(8) 0.082(3) Uani 1 1 d .
H30 H -0.3071 -0.8442 -0.9811 0.098 Uiso 1 1 calc R
C31 C -0.2947(6) -0.7444(5) -1.0692(7) 0.083(3) Uani 1 1 d .
H31 H -0.3632 -0.7477 -1.1292 0.100 Uiso 1 1 calc R
C32 C -0.2263(7) -0.6817(4) -1.0687(6) 0.063(3) Uani 1 1 d .
H32 H -0.2491 -0.6432 -1.1278 0.076 Uiso 1 1 calc R

loop_
_atom_site_aniso_label
_atom_site_aniso_U_11
_atom_site_aniso_U_22
_atom_site_aniso_U_33
_atom_site_aniso_U_23
_atom_site_aniso_U_13
_atom_site_aniso_U_12
O1 0.076(4) 0.123(5) 0.044(4) -0.028(4) 0.009(3) -0.026(3)
O2 0.078(4) 0.049(3) 0.042(4) 0.017(3) -0.008(3) -0.004(3)
C1 0.069(8) 0.105(8) 0.086(8) -0.028(7) 0.027(6) -0.010(6)
C2 0.052(7) 0.071(6) 0.067(7) -0.027(5) 0.013(6) -0.019(6)
C3 0.055(6) 0.051(5) 0.052(7) -0.011(5) 0.018(5) -0.019(5)
C4 0.064(7) 0.038(5) 0.038(6) 0.004(5) 0.013(5) -0.004(5)
C5 0.089(8) 0.077(7) 0.065(7) -0.030(5) 0.024(7) -0.009(6)
C6 0.079(8) 0.100(8) 0.104(9) -0.005(7) 0.060(7) -0.003(7)
C7 0.071(7) 0.048(5) 0.040(6) -0.003(5) 0.011(6) -0.012(5)
C8 0.043(5) 0.041(5) 0.058(6) 0.005(5) 0.015(5) -0.004(5)
C9 0.055(6) 0.038(5) 0.045(6) 0.006(4) 0.009(5) -0.004(5)
C10 0.051(6) 0.048(6) 0.028(5) -0.007(4) -0.006(4) -0.001(5)
C11 0.031(5) 0.033(5) 0.032(5) 0.002(4) -0.007(4) 0.000(4)
C12 0.052(6) 0.029(5) 0.038(5) -0.001(4) -0.001(4) -0.001(5)
C13 0.033(5) 0.038(5) 0.038(5) -0.012(4) 0.006(4) -0.006(4)
N14 0.059(5) 0.054(5) 0.037(4) 0.004(4) -0.003(4) 0.015(4)
C15 0.051(6) 0.062(6) 0.037(6) 0.006(5) -0.002(5) -0.002(5)
C16 0.056(6) 0.052(6) 0.055(6) 0.021(5) 0.018(5) 0.024(5)
C17 0.094(8) 0.032(5) 0.047(6) -0.013(5) 0.004(5) -0.001(5)
C18 0.053(6) 0.041(5) 0.038(5) -0.001(4) 0.009(4) -0.006(4)
C19 0.054(6) 0.034(6) 0.042(6) 0.002(4) 0.005(5) -0.005(5)
N20 0.064(5) 0.038(5) 0.051(5) 0.005(4) -0.001(4) 0.001(4)
C21 0.065(7) 0.068(7) 0.072(8) -0.006(6) 0.002(6) 0.023(6)
C22 0.044(6) 0.074(7) 0.062(7) -0.025(6) 0.024(5) 0.007(6)
C23 0.076(8) 0.056(7) 0.063(7) 0.011(5) 0.018(5) -0.015(6)
C24 0.064(7) 0.040(6) 0.064(6) 0.000(5) 0.025(5) -0.003(5)
C25 0.037(6) 0.041(6) 0.055(6) -0.025(5) 0.006(5) -0.011(4)
C26 0.049(5) 0.044(5) 0.032(5) 0.009(4) -0.007(4) 0.012(4)
C27 0.040(6) 0.041(6) 0.051(6) -0.014(5) -0.004(5) -0.002(5)
C28 0.050(6) 0.023(5) 0.056(6) 0.006(5) 0.008(5) 0.007(5)
C29 0.048(6) 0.049(6) 0.076(7) 0.007(5) 0.013(5) -0.004(5)
C30 0.064(8) 0.043(6) 0.131(9) -0.010(6) 0.013(6) -0.018(6)
C31 0.049(6) 0.074(7) 0.111(9) -0.004(7) -0.007(6) -0.008(6)
C32 0.063(7) 0.045(6) 0.069(6) 0.004(5) -0.005(5) -0.001(5)

loop_
_atom_type_symbol
_atom_type_description
_atom_type_scat_dispersion_real
_atom_type_scat_dispersion_imag
_atom_type_scat_source
C C 0.0033 0.0016 'International Tables Vol C Tables 4.2.6.8 and 6.1.1.4'
H H 0.0000 0.0000 'International Tables Vol C Tables 4.2.6.8 and 6.1.1.4'
N N 0.0061 0.0033 'International Tables Vol C Tables 4.2.6.8 and 6.1.1.4'
O O 0.0106 0.0060 'International Tables Vol C Tables 4.2.6.8 and 6.1.1.4'

loop_
_geom_angle_atom_site_label_1
_geom_angle_atom_site_label_2
_geom_angle_atom_site_label_3
_geom_angle
C2 C1 C6 120.4(9)
C2 C1 H1 119.8
C6 C1 H1 119.8
C1 C2 C3 117.9(8)
C1 C2 H2 121.1
C3 C2 H2 121.1
C4 C3 C2 122.7(8)
C4 C3 C7 110.3(8)
C2 C3 C7 127.0(8)
C3 C4 C5 119.7(8)
C3 C4 C9 111.6(8)
C5 C4 C9 128.6(9)
C4 C5 C6 119.7(8)
C4 C5 H5 120.1
C6 C5 H5 120.1
C5 C6 C1 119.5(9)
C5 C6 H6 120.2
C1 C6 H6 120.2
O1 C7 C3 127.2(8)
O1 C7 C8 125.5(8)
C3 C7 C8 107.2(6)
C7 C8 C12 115.9(6)
C7 C8 C9 105.7(6)
C12 C8 C9 108.0(6)
C7 C8 H8 109.0
C12 C8 H8 109.0
C9 C8 H8 109.0
C4 C9 C8 104.1(6)
C4 C9 C10 117.3(6)
C8 C9 C10 105.2(6)
C4 C9 H9 109.9
C8 C9 H9 109.9
C10 C9 H9 109.9
C13 C10 C11 116.4(6)
C13 C10 C9 112.1(5)
C11 C10 C9 103.1(5)
C13 C10 H10 108.3
C11 C10 H10 108.3
C9 C10 H10 108.3
C25 C11 C12 112.2(6)
C25 C11 C10 113.7(6)
C12 C11 C10 103.9(6)
C25 C11 C26 105.1(6)
C12 C11 C26 114.1(5)
C10 C11 C26 108.0(5)
C19 C12 C8 115.9(6)
C19 C12 C11 113.2(6)
C8 C12 C11 106.3(6)
C19 C12 H12 107.0
C8 C12 H12 107.0
C11 C12 H12 107.0
N14 C13 C18 122.1(7)
N14 C13 C10 118.8(7)
C18 C13 C10 118.7(7)
C15 N14 C13 116.5(6)
N14 C15 C16 124.5(7)
N14 C15 H15 117.8
C16 C15 H15 117.8
C17 C16 C15 119.0(7)
C17 C16 H16 120.5
C15 C16 H16 120.5
C16 C17 C18 118.3(7)
C16 C17 H17 120.9
C18 C17 H17 120.9
C13 C18 C17 119.6(6)
C13 C18 H18 120.2
C17 C18 H18 120.2
N20 C19 C24 122.9(8)
N20 C19 C12 117.5(8)
C24 C19 C12 119.6(7)
C19 N20 C21 117.9(8)
N20 C21 C22 123.7(8)
N20 C21 H21 118.1
C22 C21 H21 118.1
C21 C22 C23 118.7(8)
C21 C22 H22 120.6
C23 C22 H22 120.6
C24 C23 C22 118.3(8)
C24 C23 H23 120.8
C22 C23 H23 120.8
C23 C24 C19 118.4(7)
C23 C24 H24 120.8
C19 C24 H24 120.8
O2 C25 C28 126.4(8)
O2 C25 C11 126.7(7)
C28 C25 C11 106.8(6)
C27 C26 C11 103.9(5)
C27 C26 H26A 111.0
C11 C26 H26A 111.0
C27 C26 H26B 111.0
C11 C26 H26B 111.0
H26A C26 H26B 109.0
C28 C27 C32 119.5(7)
C28 C27 C26 113.3(7)
C32 C27 C26 127.2(8)
C27 C28 C29 122.5(7)
C27 C28 C25 110.3(7)
C29 C28 C25 127.1(8)
C28 C29 C30 118.5(7)
C28 C29 H29 120.7
C30 C29 H29 120.7
C31 C30 C29 119.2(8)
C31 C30 H30 120.4
C29 C30 H30 120.4
C32 C31 C30 120.6(8)
C32 C31 H31 119.7
C30 C31 H31 119.7
C27 C32 C31 119.5(7)
C27 C32 H32 120.2
C31 C32 H32 120.2

loop_
_geom_bond_atom_site_label_1
_geom_bond_atom_site_label_2
_geom_bond_distance
O1 C7 1.220(7)
O2 C25 1.204(7)
C1 C2 1.381(8)
C1 C6 1.411(8)
C1 H1 0.9300
C2 C3 1.388(8)
C2 H2 0.9300
C3 C4 1.370(8)
C3 C7 1.481(9)
C4 C5 1.374(8)
C4 C9 1.502(8)
C5 C6 1.398(8)
C5 H5 0.9300
C6 H6 0.9300
C7 C8 1.504(8)
C8 C12 1.532(7)
C8 C9 1.553(7)
C8 H8 0.9800
C9 C10 1.586(6)
C9 H9 0.9800
C10 C13 1.513(7)
C10 C11 1.567(7)
C10 H10 0.9800
C11 C25 1.540(8)
C11 C12 1.555(7)
C11 C26 1.570(7)
C12 C19 1.520(8)
C12 H12 0.9800
C13 N14 1.358(6)
C13 C18 1.389(7)
N14 C15 1.342(7)
C15 C16 1.383(7)
C15 H15 0.9300
C16 C17 1.360(7)
C16 H16 0.9300
C17 C18 1.400(7)
C17 H17 0.9300
C18 H18 0.9300
C19 N20 1.325(7)
C19 C24 1.392(8)
N20 C21 1.333(8)
C21 C22 1.360(8)
C21 H21 0.9300
C22 C23 1.393(7)
C22 H22 0.9300
C23 C24 1.386(8)
C23 H23 0.9300
C24 H24 0.9300
C25 C28 1.483(8)
C26 C27 1.490(7)
C26 H26A 0.9700
C26 H26B 0.9700
C27 C28 1.365(7)
C27 C32 1.382(8)
C28 C29 1.381(7)
C29 C30 1.399(8)
C29 H29 0.9300
C30 C31 1.397(8)
C30 H30 0.9300
C31 C32 1.392(8)
C31 H31 0.9300
C32 H32 0.9300
